data_7000922
loop_
_publ_author_name
'Bowmaker, Graham A.'
'Pakawatchai, Chaveng'
'Saithong, Saowanit'
'Skelton, Brian W.'
'White, Allan H.'

_publ_section_title
;
 1&#x2009;:&#x2009;1 complexes of silver(i) thiocyanate with
 (substituted) thiourea ligands
;
_journal_issue 14
_journal_name_full 'Dalton Transactions'
_journal_page_first 2588
_journal_page_last 2598
_journal_paper_doi 10.1039/b819096h
_journal_year 2009
_chemical_formula_moiety 'C2 H4 Ag N3 S2'
_chemical_formula_sum 'C2 H4 Ag N3 S2'
_chemical_formula_weight 242.07
_chemical_name_systematic
;
?
;
_space_group_IT_number 14
_symmetry_cell_setting monoclinic
_symmetry_space_group_name_Hall '-P 2yn'
_symmetry_space_group_name_H-M 'P 1 21/n 1'
_atom_sites_solution_hydrogens geom
_atom_sites_solution_primary direct
_atom_sites_solution_secondary difmap
_audit_creation_date 2008-06-17T13:30:51-00:00
_audit_creation_method 'WinGX routine CIF_UPDATE'
_cell_angle_alpha 90
_cell_angle_beta 96.802(2)
_cell_angle_gamma 90
_cell_formula_units_Z 4
_cell_length_a 4.39260(10)
_cell_length_b 16.5167(4)
_cell_length_c 8.60550(10)
_cell_measurement_reflns_used 10595
_cell_measurement_temperature 100(2)
_cell_measurement_theta_max 45.2195
_cell_measurement_theta_min 2.6756
_cell_volume 619.95(2)
_computing_cell_refinement
;
CrysAlis RED, Oxford Diffraction Ltd.,
Version 1.171.32.15 (release 10-01-2008 CrysAlis171 .NET)
(compiled Jan 10 2008,16:37:18)
;
_computing_data_collection
;
CrysAlis CCD, Oxford Diffraction Ltd.,
Version 1.171.32.15 (release 10-01-2008 CrysAlis171 .NET)
(compiled Jan 10 2008,16:37:18)
;
_computing_data_reduction
;
CrysAlis RED, Oxford Diffraction Ltd.,
Version 1.171.32.15 (release 10-01-2008 CrysAlis171 .NET)
(compiled Jan 10 2008,16:37:18)
;
_computing_structure_refinement 'SHELXL-97 (Sheldrick, 1997)'
_diffrn_ambient_temperature 100(2)
_diffrn_measured_fraction_theta_full 0.996
_diffrn_measured_fraction_theta_max 0.996
_diffrn_measurement_device_type
;
Oxford Diffraction Xcalibur diffractometer
;
_diffrn_measurement_method '\w scans'
_diffrn_radiation_monochromator graphite
_diffrn_radiation_type MoK\a
_diffrn_radiation_wavelength 0.71073
_diffrn_reflns_av_R_equivalents 0.0417
_diffrn_reflns_av_unetI/netI 0.0376
_diffrn_reflns_limit_h_max 8
_diffrn_reflns_limit_h_min -8
_diffrn_reflns_limit_k_max 32
_diffrn_reflns_limit_k_min -33
_diffrn_reflns_limit_l_max 17
_diffrn_reflns_limit_l_min -17
_diffrn_reflns_number 30449
_diffrn_reflns_theta_full 45.4
_diffrn_reflns_theta_max 45.4
_diffrn_reflns_theta_min 2.68
_exptl_absorpt_coefficient_mu 3.812
_exptl_absorpt_correction_T_max 1
_exptl_absorpt_correction_T_min 0.76629
_exptl_absorpt_correction_type multi-scan
_exptl_absorpt_process_details
;
CrysAlis RED, Oxford Diffraction Ltd.,
Version 1.171.32.15 (release 10-01-2008 CrysAlis171 .NET)
(compiled Jan 10 2008,16:37:18)
Empirical absorption correction using spherical harmonics,
implemented in SCALE3 ABSPACK scaling algorithm.
;
_exptl_crystal_colour colourless
_exptl_crystal_density_diffrn 2.594
_exptl_crystal_density_method 'not measured'
_exptl_crystal_description prism
_exptl_crystal_F_000 464
_exptl_crystal_size_max 0.22
_exptl_crystal_size_mid 0.14
_exptl_crystal_size_min 0.1
_refine_diff_density_max 2.281
_refine_diff_density_min -1.356
_refine_diff_density_rms 0.173
_refine_ls_extinction_method none
_refine_ls_goodness_of_fit_ref 0.93
_refine_ls_hydrogen_treatment constr
_refine_ls_matrix_type full
_refine_ls_number_parameters 73
_refine_ls_number_reflns 5206
_refine_ls_number_restraints 0
_refine_ls_restrained_S_all 0.93
_refine_ls_R_factor_all 0.0543
_refine_ls_R_factor_gt 0.0314
_refine_ls_shift/su_max 0.002
_refine_ls_shift/su_mean 0
_refine_ls_structure_factor_coef Fsqd
_refine_ls_weighting_details 'calc w=1/[\s^2^(Fo^2^)+(0.0331P)^2^+0.0000P] where P=(Fo^2^+2Fc^2^)/3'
_refine_ls_weighting_scheme calc
_refine_ls_wR_factor_gt 0.06
_refine_ls_wR_factor_ref 0.0642
_reflns_number_gt 3833
_reflns_number_total 5206
_reflns_threshold_expression I>2sigma(I)
_cod_data_source_file b819096h.txt
_cod_data_source_block gb0831
_cod_database_code 7000922

loop_
_symmetry_equiv_pos_as_xyz
'x, y, z'
'-x+1/2, y+1/2, -z+1/2'
'-x, -y, -z'
'x-1/2, -y-1/2, z-1/2'

loop_
_atom_site_label
_atom_site_type_symbol
_atom_site_fract_x
_atom_site_fract_y
_atom_site_fract_z
_atom_site_U_iso_or_equiv
_atom_site_adp_type
_atom_site_occupancy
_atom_site_symmetry_multiplicity
_atom_site_calc_flag
_atom_site_refinement_flags
_atom_site_disorder_assembly
_atom_site_disorder_group
Ag1 Ag 0.82409(3) 0.423072(7) 0.525344(12) 0.01722(3) Uani 1 1 d . . .
S1 S 0.37079(8) 0.34563(2) 0.58652(3) 0.01161(5) Uani 1 1 d . . .
C1 C 0.4003(3) 0.33425(8) 0.78818(14) 0.01126(18) Uani 1 1 d . . .
N11 N 0.2286(3) 0.27927(8) 0.84681(13) 0.01463(19) Uani 1 1 d . . .
H11A H 0.2397 0.2727 0.9488 0.018 Uiso 1 1 calc R . .
H11B H 0.1029 0.2491 0.7839 0.018 Uiso 1 1 calc R . .
N12 N 0.5887(3) 0.37928(8) 0.88394(13) 0.0153(2) Uani 1 1 d . . .
H12A H 0.5986 0.3724 0.9858 0.018 Uiso 1 1 calc R . .
H12B H 0.704 0.4161 0.8457 0.018 Uiso 1 1 calc R . .
S S 0.92448(8) 0.47168(2) 0.24909(4) 0.01266(5) Uani 1 1 d . . .
C C 1.1458(3) 0.39387(8) 0.21228(14) 0.01235(19) Uani 1 1 d . . .
N N 1.2952(3) 0.33942(8) 0.18196(14) 0.0166(2) Uani 1 1 d . . .

loop_
_atom_site_aniso_label
_atom_site_aniso_U_11
_atom_site_aniso_U_22
_atom_site_aniso_U_33
_atom_site_aniso_U_23
_atom_site_aniso_U_13
_atom_site_aniso_U_12
Ag1 0.01718(5) 0.02226(5) 0.01281(4) 0.00108(3) 0.00431(3) -0.00448(4)
S1 0.01171(12) 0.01520(13) 0.00808(10) 0.00028(9) 0.00187(9) 0.00001(10)
C1 0.0117(5) 0.0128(5) 0.0094(4) 0.0003(3) 0.0019(3) 0.0015(4)
N11 0.0179(5) 0.0160(5) 0.0104(4) 0.0007(3) 0.0035(3) -0.0035(4)
N12 0.0166(5) 0.0194(5) 0.0099(4) -0.0003(3) 0.0014(3) -0.0042(4)
S 0.01368(13) 0.01335(13) 0.01097(11) 0.00041(9) 0.00152(9) 0.00032(10)
C 0.0147(5) 0.0135(5) 0.0089(4) -0.0002(4) 0.0013(4) -0.0019(4)
N 0.0200(5) 0.0174(5) 0.0126(4) -0.0007(4) 0.0030(4) 0.0017(4)

loop_
_atom_type_symbol
_atom_type_description
_atom_type_scat_dispersion_real
_atom_type_scat_dispersion_imag
_atom_type_scat_source
C C 0.0033 0.0016 'International Tables Vol C Tables 4.2.6.8 and 6.1.1.4'
H H 0 0 'International Tables Vol C Tables 4.2.6.8 and 6.1.1.4'
N N 0.0061 0.0033 'International Tables Vol C Tables 4.2.6.8 and 6.1.1.4'
S S 0.1246 0.1234 'International Tables Vol C Tables 4.2.6.8 and 6.1.1.4'
Ag Ag -0.8971 1.1015 'International Tables Vol C Tables 4.2.6.8 and 6.1.1.4'

loop_
_geom_angle_atom_site_label_1
_geom_angle_atom_site_label_2
_geom_angle_atom_site_label_3
_geom_angle
_geom_angle_site_symmetry_1
_geom_angle_site_symmetry_3
_geom_angle_publ_flag
S1 Ag1 S 125.647(11) . . ?
S1 Ag1 S1 115.494(13) . 1_655 ?
S Ag1 S1 94.642(11) . 1_655 ?
S1 Ag1 S 116.376(11) . 3_766 ?
S Ag1 S 110.779(9) . 3_766 ?
S1 Ag1 S 83.598(11) 1_655 3_766 ?
S1 Ag1 Ag1 154.179(11) . 3_766 ?
S Ag1 Ag1 57.613(8) . 3_766 ?
S1 Ag1 Ag1 88.198(9) 1_655 3_766 ?
S Ag1 Ag1 53.166(8) 3_766 3_766 ?
C1 S1 Ag1 107.58(5) . . ?
C1 S1 Ag1 101.79(4) . 1_455 ?
Ag1 S1 Ag1 115.494(13) . 1_455 ?
N11 C1 N12 119.48(11) . . ?
N11 C1 S1 118.62(10) . . ?
N12 C1 S1 121.89(10) . . ?
C1 N11 H11A 120 . . ?
C1 N11 H11B 120 . . ?
H11A N11 H11B 120 . . ?
C1 N12 H12A 120 . . ?
C1 N12 H12B 120 . . ?
H12A N12 H12B 120 . . ?
C S Ag1 95.84(4) . . ?
C S Ag1 115.43(5) . 3_766 ?
Ag1 S Ag1 69.221(9) . 3_766 ?
N C S 177.86(12) . . ?

loop_
_geom_bond_atom_site_label_1
_geom_bond_atom_site_label_2
_geom_bond_distance
_geom_bond_site_symmetry_2
_geom_bond_publ_flag
Ag1 S1 2.4751(4) . ?
Ag1 S 2.5960(3) . ?
Ag1 S1 2.7167(4) 1_655 ?
Ag1 S 2.7389(4) 3_766 ?
Ag1 Ag1 3.0325(2) 3_766 ?
S1 C1 1.7351(12) . ?
S1 Ag1 2.7167(4) 1_455 ?
C1 N11 1.3183(18) . ?
C1 N12 1.3250(18) . ?
N11 H11A 0.88 . ?
N11 H11B 0.88 . ?
N12 H12A 0.88 . ?
N12 H12B 0.88 . ?
S C 1.6643(14) . ?
S Ag1 2.7389(4) 3_766 ?
C N 1.1612(19) . ?
